data_4029951
loop_
_publ_author_name
'Boice, Genevi\`eve'
'Patrick, Brian O.'
'McDonald, Robert'
'Bohne, Cornelia'
'Hicks, Robin'

_publ_section_title
;
 Synthesis and photophysics of thioindigo diimines and related compounds.
;
_journal_issue 19
_journal_name_full 'The Journal of organic chemistry'
_journal_page_first 9196
_journal_page_last 9205
_journal_paper_doi 10.1021/jo501630f
_journal_volume 79
_journal_year 2014
_chemical_formula_sum 'C28 H18 N2 S2'
_chemical_formula_weight 446.56
_chemical_name_systematic
;
 ?
;
_space_group_IT_number 14
_symmetry_cell_setting monoclinic
_symmetry_space_group_name_Hall '-P 2ybc'
_symmetry_space_group_name_H-M 'P 1 21/c 1'
_atom_sites_solution_hydrogens geom
_atom_sites_solution_primary direct
_atom_sites_solution_secondary difmap
_audit_creation_method SHELXL-97
_cell_angle_alpha 90.00
_cell_angle_beta 106.038(6)
_cell_angle_gamma 90.00
_cell_formula_units_Z 4
_cell_length_a 17.0701(13)
_cell_length_b 10.6332(9)
_cell_length_c 11.9628(11)
_cell_measurement_reflns_used 2230
_cell_measurement_temperature 90.0(1)
_cell_measurement_theta_max 54.60
_cell_measurement_theta_min 2.69
_cell_volume 2086.9(3)
_computing_structure_refinement 'SHELXL-97 (Sheldrick, 2008)'
_diffrn_ambient_temperature 90.0(1)
_diffrn_measured_fraction_theta_full 0.972
_diffrn_measured_fraction_theta_max 0.972
_diffrn_measurement_device_type 'Bruker APEX DUO'
_diffrn_measurement_method 'area detector'
_diffrn_radiation_monochromator graphite
_diffrn_radiation_source 'fine-focus sealed tube'
_diffrn_radiation_type CuK\a
_diffrn_radiation_wavelength 1.54178
_diffrn_reflns_av_R_equivalents 0.0965
_diffrn_reflns_av_sigmaI/netI 0.1096
_diffrn_reflns_limit_h_max 18
_diffrn_reflns_limit_h_min -16
_diffrn_reflns_limit_k_max 11
_diffrn_reflns_limit_k_min -11
_diffrn_reflns_limit_l_max 12
_diffrn_reflns_limit_l_min -12
_diffrn_reflns_number 7798
_diffrn_reflns_theta_full 55.61
_diffrn_reflns_theta_max 55.61
_diffrn_reflns_theta_min 2.69
_exptl_absorpt_coefficient_mu 2.456
_exptl_absorpt_correction_T_max 0.952
_exptl_absorpt_correction_T_min 0.664
_exptl_absorpt_correction_type multi-scan
_exptl_absorpt_process_details 'SADABS, Sheldrick (2008)'
_exptl_crystal_colour yellow
_exptl_crystal_density_diffrn 1.421
_exptl_crystal_density_method 'not measured'
_exptl_crystal_description needle
_exptl_crystal_F_000 928
_exptl_crystal_size_max 0.55
_exptl_crystal_size_mid 0.05
_exptl_crystal_size_min 0.02
_refine_diff_density_max 0.792
_refine_diff_density_min -0.456
_refine_diff_density_rms 0.098
_refine_ls_extinction_method none
_refine_ls_goodness_of_fit_ref 1.060
_refine_ls_hydrogen_treatment mixed
_refine_ls_matrix_type full
_refine_ls_number_parameters 293
_refine_ls_number_reflns 2608
_refine_ls_number_restraints 0
_refine_ls_restrained_S_all 1.060
_refine_ls_R_factor_all 0.1234
_refine_ls_R_factor_gt 0.0805
_refine_ls_shift/su_max 0.000
_refine_ls_shift/su_mean 0.000
_refine_ls_structure_factor_coef Fsqd
_refine_ls_weighting_details 'calc w=1/[\s^2^(Fo^2^)+(0.1290P)^2^+0.8561P] where P=(Fo^2^+2Fc^2^)/3'
_refine_ls_weighting_scheme calc
_refine_ls_wR_factor_gt 0.2046
_refine_ls_wR_factor_ref 0.2300
_reflns_number_gt 1682
_reflns_number_total 2608
_reflns_threshold_expression >2\s(I)
_cod_data_source_file jo501630f_si_006.cif
_cod_data_source_block rh099
_cod_depositor_comments 'Adding full bibliography for 4029948--4029954.cif.'
_cod_original_sg_symbol_H-M 'P 21/c'
_cod_database_code 4029951

loop_
_symmetry_equiv_pos_as_xyz
'x, y, z'
'-x, y+1/2, -z+1/2'
'-x, -y, -z'
'x, -y-1/2, z-1/2'

loop_
_atom_site_label
_atom_site_type_symbol
_atom_site_fract_x
_atom_site_fract_y
_atom_site_fract_z
_atom_site_U_iso_or_equiv
_atom_site_adp_type
_atom_site_occupancy
_atom_site_symmetry_multiplicity
_atom_site_calc_flag
_atom_site_refinement_flags
C1 C 0.1645(4) 0.0683(6) 0.6510(7) 0.0268(18) Uani 1 1 d .
C3 C 0.0662(4) 0.0643(7) 0.7733(6) 0.0266(18) Uani 1 1 d .
C4 C 0.0086(5) 0.0447(7) 0.8334(7) 0.036(2) Uani 1 1 d .
H4 H -0.0230 -0.0301 0.8216 0.043 Uiso 1 1 calc R
C5 C -0.0024(4) 0.1359(7) 0.9112(7) 0.0323(19) Uani 1 1 d .
H5 H -0.0416 0.1236 0.9533 0.039 Uiso 1 1 calc R
C6 C 0.0440(4) 0.2449(7) 0.9270(6) 0.0295(19) Uani 1 1 d .
H6 H 0.0368 0.3064 0.9808 0.035 Uiso 1 1 calc R
C7 C 0.1000(4) 0.2655(7) 0.8666(6) 0.0282(18) Uani 1 1 d .
H7 H 0.1305 0.3414 0.8781 0.034 Uiso 1 1 calc R
C8 C 0.1130(4) 0.1747(6) 0.7870(6) 0.0221(17) Uani 1 1 d .
C9 C 0.1680(4) 0.1777(6) 0.7163(6) 0.0267(18) Uani 1 1 d .
C10 C 0.2082(4) 0.0233(6) 0.5704(6) 0.0243(18) Uani 1 1 d .
C12 C 0.2475(5) -0.1077(6) 0.4202(6) 0.0294(19) Uani 1 1 d .
C13 C 0.2594(5) -0.1910(6) 0.3351(7) 0.0313(19) Uani 1 1 d .
H13 H 0.2197 -0.2527 0.3014 0.038 Uiso 1 1 calc R
C14 C 0.3300(5) -0.1806(6) 0.3021(7) 0.033(2) Uani 1 1 d .
H14 H 0.3398 -0.2368 0.2457 0.039 Uiso 1 1 calc R
C15 C 0.3881(5) -0.0877(7) 0.3510(7) 0.034(2) Uani 1 1 d .
H15 H 0.4364 -0.0822 0.3265 0.040 Uiso 1 1 calc R
C16 C 0.3769(4) -0.0060(6) 0.4321(7) 0.0299(19) Uani 1 1 d .
H16 H 0.4166 0.0565 0.4635 0.036 Uiso 1 1 calc R
C17 C 0.3059(4) -0.0147(6) 0.4693(6) 0.0259(18) Uani 1 1 d .
C18 C 0.2803(4) 0.0592(6) 0.5530(6) 0.0243(17) Uani 1 1 d .
C20 C 0.3919(4) 0.1534(6) 0.7072(6) 0.0258(18) Uani 1 1 d .
C21 C 0.4178(4) 0.0345(6) 0.7542(6) 0.0253(18) Uani 1 1 d .
H21 H 0.3896 -0.0392 0.7204 0.030 Uiso 1 1 calc R
C22 C 0.4854(5) 0.0260(7) 0.8509(7) 0.0311(19) Uani 1 1 d .
H22 H 0.5028 -0.0543 0.8832 0.037 Uiso 1 1 calc R
C23 C 0.5279(5) 0.1324(7) 0.9010(7) 0.034(2) Uani 1 1 d .
H23 H 0.5745 0.1252 0.9662 0.041 Uiso 1 1 calc R
C24 C 0.5012(5) 0.2499(7) 0.8542(7) 0.0314(19) Uani 1 1 d .
H24 H 0.5300 0.3234 0.8875 0.038 Uiso 1 1 calc R
C25 C 0.4340(4) 0.2602(6) 0.7607(6) 0.0277(18) Uani 1 1 d .
H25 H 0.4156 0.3413 0.7316 0.033 Uiso 1 1 calc R
C27 C 0.2382(4) 0.3431(6) 0.6275(6) 0.0237(18) Uani 1 1 d .
C28 C 0.2095(4) 0.4645(7) 0.5947(6) 0.0286(19) Uani 1 1 d .
H28 H 0.1743 0.5050 0.6327 0.034 Uiso 1 1 calc R
C29 C 0.2323(4) 0.5252(7) 0.5070(6) 0.0277(18) Uani 1 1 d .
H29 H 0.2123 0.6075 0.4850 0.033 Uiso 1 1 calc R
C30 C 0.2834(4) 0.4696(7) 0.4501(7) 0.0298(19) Uani 1 1 d .
H30 H 0.2983 0.5129 0.3896 0.036 Uiso 1 1 calc R
C31 C 0.3133(4) 0.3482(6) 0.4829(6) 0.0270(19) Uani 1 1 d .
H31 H 0.3479 0.3080 0.4438 0.032 Uiso 1 1 calc R
C32 C 0.2919(4) 0.2873(6) 0.5725(6) 0.0242(17) Uani 1 1 d .
N19 N 0.3253(3) 0.1646(5) 0.6101(5) 0.0267(15) Uani 1 1 d .
N26 N 0.2184(4) 0.2839(6) 0.7228(5) 0.0279(16) Uani 1 1 d .
S2 S 0.09242(11) -0.03680(17) 0.67687(18) 0.0301(6) Uani 1 1 d .
S11 S 0.16507(11) -0.10170(16) 0.47816(17) 0.0292(6) Uani 1 1 d .
H26N H 0.210(5) 0.345(7) 0.774(7) 0.05(3) Uiso 1 1 d .

loop_
_atom_site_aniso_label
_atom_site_aniso_U_11
_atom_site_aniso_U_22
_atom_site_aniso_U_33
_atom_site_aniso_U_23
_atom_site_aniso_U_13
_atom_site_aniso_U_12
C1 0.029(4) 0.019(4) 0.034(5) 0.007(4) 0.012(4) -0.002(3)
C3 0.025(4) 0.026(4) 0.029(5) -0.002(4) 0.008(3) 0.001(3)
C4 0.031(5) 0.031(5) 0.044(5) 0.001(4) 0.009(4) -0.003(4)
C5 0.023(4) 0.035(5) 0.041(5) 0.000(4) 0.012(4) 0.006(4)
C6 0.035(5) 0.020(4) 0.032(5) -0.002(4) 0.005(4) 0.010(4)
C7 0.026(4) 0.020(4) 0.034(4) 0.007(4) 0.001(4) -0.001(3)
C8 0.021(4) 0.018(4) 0.023(4) 0.002(3) -0.001(3) 0.003(3)
C9 0.033(5) 0.018(4) 0.025(4) -0.001(3) 0.002(3) 0.000(3)
C10 0.025(4) 0.014(4) 0.030(4) -0.003(3) 0.001(3) -0.002(3)
C12 0.043(5) 0.015(4) 0.029(4) 0.004(4) 0.008(4) 0.005(4)
C13 0.040(5) 0.012(4) 0.040(5) 0.000(4) 0.007(4) -0.004(3)
C14 0.051(5) 0.011(4) 0.037(5) 0.003(4) 0.015(4) 0.005(4)
C15 0.033(5) 0.023(4) 0.046(5) 0.011(4) 0.013(4) 0.004(4)
C16 0.031(5) 0.012(4) 0.047(5) -0.003(4) 0.011(4) -0.006(3)
C17 0.030(4) 0.011(4) 0.036(5) 0.004(4) 0.009(4) 0.002(3)
C18 0.027(4) 0.016(4) 0.026(4) 0.000(3) 0.001(3) -0.002(3)
C20 0.027(4) 0.020(4) 0.028(4) 0.004(3) 0.004(4) 0.004(3)
C21 0.029(5) 0.020(4) 0.027(4) -0.005(3) 0.009(4) -0.001(3)
C22 0.044(5) 0.022(4) 0.033(5) 0.007(4) 0.020(4) 0.011(4)
C23 0.029(5) 0.030(5) 0.044(5) 0.002(4) 0.011(4) 0.005(4)
C24 0.032(5) 0.025(4) 0.036(5) -0.002(4) 0.008(4) -0.011(4)
C25 0.031(5) 0.014(4) 0.033(5) 0.003(3) 0.000(4) 0.001(3)
C27 0.029(4) 0.016(4) 0.026(4) 0.000(3) 0.007(3) -0.004(3)
C28 0.029(5) 0.019(4) 0.038(5) -0.003(3) 0.010(4) -0.002(3)
C29 0.024(4) 0.018(4) 0.034(5) 0.000(4) -0.003(3) -0.001(3)
C30 0.031(4) 0.024(4) 0.034(5) 0.003(4) 0.009(4) -0.006(4)
C31 0.032(5) 0.014(4) 0.034(5) -0.007(3) 0.008(4) -0.007(3)
C32 0.022(4) 0.015(4) 0.032(4) -0.002(3) 0.002(3) 0.001(3)
N19 0.027(4) 0.011(3) 0.038(4) -0.003(3) 0.002(3) -0.004(3)
N26 0.040(4) 0.017(3) 0.027(4) -0.005(3) 0.010(3) -0.006(3)
S2 0.0308(12) 0.0201(10) 0.0408(12) -0.0037(9) 0.0120(9) -0.0040(8)
S11 0.0343(12) 0.0174(10) 0.0362(12) -0.0032(9) 0.0103(9) -0.0050(9)

loop_
_atom_type_symbol
_atom_type_description
_atom_type_scat_dispersion_real
_atom_type_scat_dispersion_imag
_atom_type_scat_source
C C 0.0181 0.0091 'International Tables Vol C Tables 4.2.6.8 and 6.1.1.4'
H H 0.0000 0.0000 'International Tables Vol C Tables 4.2.6.8 and 6.1.1.4'
N N 0.0311 0.0180 'International Tables Vol C Tables 4.2.6.8 and 6.1.1.4'
S S 0.3331 0.5567 'International Tables Vol C Tables 4.2.6.8 and 6.1.1.4'

loop_
_geom_angle_atom_site_label_1
_geom_angle_atom_site_label_2
_geom_angle_atom_site_label_3
_geom_angle
C9 C1 C10 134.1(7)
C9 C1 S2 110.9(6)
C10 C1 S2 114.9(5)
C4 C3 C8 121.9(7)
C4 C3 S2 127.3(6)
C8 C3 S2 110.8(5)
C3 C4 C5 119.3(7)
C3 C4 H4 120.4
C5 C4 H4 120.4
C6 C5 C4 119.6(7)
C6 C5 H5 120.2
C4 C5 H5 120.2
C7 C6 C5 121.3(7)
C7 C6 H6 119.3
C5 C6 H6 119.3
C6 C7 C8 120.6(7)
C6 C7 H7 119.7
C8 C7 H7 119.7
C3 C8 C7 117.3(6)
C3 C8 C9 113.3(6)
C7 C8 C9 129.3(7)
C1 C9 N26 129.2(7)
C1 C9 C8 112.3(6)
N26 C9 C8 118.5(6)
C18 C10 C1 131.5(6)
C18 C10 S11 110.9(5)
C1 C10 S11 117.6(5)
C13 C12 C17 121.1(7)
C13 C12 S11 127.5(6)
C17 C12 S11 111.4(5)
C14 C13 C12 118.1(7)
C14 C13 H13 120.9
C12 C13 H13 120.9
C13 C14 C15 120.7(7)
C13 C14 H14 119.6
C15 C14 H14 119.6
C16 C15 C14 121.7(7)
C16 C15 H15 119.2
C14 C15 H15 119.2
C15 C16 C17 119.3(7)
C15 C16 H16 120.3
C17 C16 H16 120.3
C16 C17 C12 119.0(7)
C16 C17 C18 129.9(7)
C12 C17 C18 111.0(6)
C10 C18 N19 122.6(6)
C10 C18 C17 114.7(6)
N19 C18 C17 122.7(6)
N19 C20 C25 120.8(6)
N19 C20 C21 120.4(6)
C25 C20 C21 118.8(6)
C22 C21 C20 119.2(6)
C22 C21 H21 120.4
C20 C21 H21 120.4
C23 C22 C21 121.3(7)
C23 C22 H22 119.3
C21 C22 H22 119.3
C22 C23 C24 118.9(7)
C22 C23 H23 120.5
C24 C23 H23 120.5
C25 C24 C23 120.5(7)
C25 C24 H24 119.7
C23 C24 H24 119.7
C24 C25 C20 121.2(7)
C24 C25 H25 119.4
C20 C25 H25 119.4
C32 C27 C28 119.0(6)
C32 C27 N26 121.4(6)
C28 C27 N26 119.3(6)
C29 C28 C27 119.6(7)
C29 C28 H28 120.2
C27 C28 H28 120.2
C28 C29 C30 121.8(7)
C28 C29 H29 119.1
C30 C29 H29 119.1
C29 C30 C31 119.2(7)
C29 C30 H30 120.4
C31 C30 H30 120.4
C32 C31 C30 119.6(7)
C32 C31 H31 120.2
C30 C31 H31 120.2
C31 C32 C27 120.8(6)
C31 C32 N19 119.9(6)
C27 C32 N19 119.3(6)
C20 N19 C18 122.9(6)
C20 N19 C32 119.9(6)
C18 N19 C32 116.6(5)
C9 N26 C27 126.0(6)
C9 N26 H26N 113(5)
C27 N26 H26N 109(5)
C3 S2 C1 92.6(3)
C12 S11 C10 91.9(3)

loop_
_geom_bond_atom_site_label_1
_geom_bond_atom_site_label_2
_geom_bond_distance
C1 C9 1.393(10)
C1 C10 1.453(10)
C1 S2 1.752(7)
C3 C4 1.384(10)
C3 C8 1.404(10)
C3 S2 1.724(7)
C4 C5 1.393(11)
C4 H4 0.9500
C5 C6 1.387(10)
C5 H5 0.9500
C6 C7 1.366(9)
C6 H6 0.9500
C7 C8 1.416(10)
C7 H7 0.9500
C8 C9 1.428(10)
C9 N26 1.408(9)
C10 C18 1.359(9)
C10 S11 1.754(7)
C12 C13 1.405(10)
C12 C17 1.412(10)
C12 S11 1.733(8)
C13 C14 1.373(10)
C13 H13 0.9500
C14 C15 1.407(10)
C14 H14 0.9500
C15 C16 1.355(10)
C15 H15 0.9500
C16 C17 1.405(10)
C16 H16 0.9500
C17 C18 1.432(10)
C18 N19 1.422(9)
C20 N19 1.388(9)
C20 C25 1.401(10)
C20 C21 1.404(10)
C21 C22 1.394(10)
C21 H21 0.9500
C22 C23 1.387(10)
C22 H22 0.9500
C23 C24 1.393(10)
C23 H23 0.9500
C24 C25 1.367(10)
C24 H24 0.9500
C25 H25 0.9500
C27 C32 1.399(9)
C27 C28 1.399(10)
C27 N26 1.423(9)
C28 C29 1.377(10)
C28 H28 0.9500
C29 C30 1.379(10)
C29 H29 0.9500
C30 C31 1.403(10)
C30 H30 0.9500
C31 C32 1.385(10)
C31 H31 0.9500
C32 N19 1.445(9)
N26 H26N 0.93(8)

loop_
_geom_torsion_atom_site_label_1
_geom_torsion_atom_site_label_2
_geom_torsion_atom_site_label_3
_geom_torsion_atom_site_label_4
_geom_torsion
C8 C3 C4 C5 -1.2(12)
S2 C3 C4 C5 177.8(6)
C3 C4 C5 C6 0.3(11)
C4 C5 C6 C7 0.8(11)
C5 C6 C7 C8 -0.9(11)
C4 C3 C8 C7 1.0(11)
S2 C3 C8 C7 -178.1(5)
C4 C3 C8 C9 -179.1(7)
S2 C3 C8 C9 1.7(8)
C6 C7 C8 C3 0.0(10)
C6 C7 C8 C9 -179.8(7)
C10 C1 C9 N26 0.4(14)
S2 C1 C9 N26 178.7(6)
C10 C1 C9 C8 -177.9(8)
S2 C1 C9 C8 0.5(8)
C3 C8 C9 C1 -1.4(9)
C7 C8 C9 C1 178.4(7)
C3 C8 C9 N26 -179.9(6)
C7 C8 C9 N26 0.0(11)
C9 C1 C10 C18 18.6(14)
S2 C1 C10 C18 -159.7(7)
C9 C1 C10 S11 -163.0(7)
S2 C1 C10 S11 18.7(8)
C17 C12 C13 C14 0.9(11)
S11 C12 C13 C14 -179.2(6)
C12 C13 C14 C15 -1.0(11)
C13 C14 C15 C16 0.3(11)
C14 C15 C16 C17 0.6(11)
C15 C16 C17 C12 -0.7(11)
C15 C16 C17 C18 179.8(7)
C13 C12 C17 C16 0.0(11)
S11 C12 C17 C16 -180.0(6)
C13 C12 C17 C18 179.6(7)
S11 C12 C17 C18 -0.4(8)
C1 C10 C18 N19 -6.3(12)
S11 C10 C18 N19 175.2(5)
C1 C10 C18 C17 175.9(7)
S11 C10 C18 C17 -2.6(8)
C16 C17 C18 C10 -178.5(7)
C12 C17 C18 C10 1.9(9)
C16 C17 C18 N19 3.7(12)
C12 C17 C18 N19 -175.9(6)
N19 C20 C21 C22 179.3(6)
C25 C20 C21 C22 -1.3(10)
C20 C21 C22 C23 -0.5(11)
C21 C22 C23 C24 1.0(11)
C22 C23 C24 C25 0.3(11)
C23 C24 C25 C20 -2.1(11)
N19 C20 C25 C24 -178.0(7)
C21 C20 C25 C24 2.6(11)
C32 C27 C28 C29 2.0(11)
N26 C27 C28 C29 176.2(6)
C27 C28 C29 C30 -0.3(11)
C28 C29 C30 C31 -0.3(11)
C29 C30 C31 C32 -0.9(11)
C30 C31 C32 C27 2.7(11)
C30 C31 C32 N19 -177.3(6)
C28 C27 C32 C31 -3.3(11)
N26 C27 C32 C31 -177.4(7)
C28 C27 C32 N19 176.8(6)
N26 C27 C32 N19 2.6(10)
C25 C20 N19 C18 -179.8(6)
C21 C20 N19 C18 -0.4(11)
C25 C20 N19 C32 -8.3(10)
C21 C20 N19 C32 171.1(6)
C10 C18 N19 C20 100.0(9)
C17 C18 N19 C20 -82.4(9)
C10 C18 N19 C32 -71.8(9)
C17 C18 N19 C32 105.9(8)
C31 C32 N19 C20 98.3(8)
C27 C32 N19 C20 -81.7(8)
C31 C32 N19 C18 -89.6(8)
C27 C32 N19 C18 90.3(8)
C1 C9 N26 C27 41.7(12)
C8 C9 N26 C27 -140.1(7)
C32 C27 N26 C9 -72.9(10)
C28 C27 N26 C9 113.0(8)
C4 C3 S2 C1 179.7(7)
C8 C3 S2 C1 -1.2(6)
C9 C1 S2 C3 0.4(6)
C10 C1 S2 C3 179.1(6)
C13 C12 S11 C10 179.2(7)
C17 C12 S11 C10 -0.9(6)
C18 C10 S11 C12 1.9(6)
C1 C10 S11 C12 -176.8(6)
